data_1513133
loop_
_publ_author_name
'Chen, Lei'
'Mahmoud, Sufian M.'
'Yin, Xiaodong'
'Lalancette, Roger A.'
'Pietrangelo, Agostino'

_publ_section_title
;
 Decreasing Aromaticity in \p-Conjugated Materials: Efficient Synthesis
 and Electronic Structure Identification of Cyclopentadiene-Containing
 Systems
;
_journal_issue 23
_journal_name_full 'Organic Letters'
_journal_page_first 5970
_journal_paper_doi 10.1021/ol402824m
_journal_volume 15
_journal_year 2013
_chemical_absolute_configuration syn
_chemical_formula_moiety 'C15 H14 S2'
_chemical_formula_sum 'C15 H14 S2'
_chemical_formula_weight 258.40
_chemical_name_systematic
; 
 ? 
;
_space_group_IT_number 29
_symmetry_cell_setting orthorhombic
_symmetry_space_group_name_Hall 'P 2c -2ac'
_symmetry_space_group_name_H-M 'P c a 21'
_atom_sites_solution_hydrogens geom
_atom_sites_solution_primary direct
_atom_sites_solution_secondary difmap
_audit_creation_method SHELXL-97
_cell_angle_alpha 90.00
_cell_angle_beta 90.00
_cell_angle_gamma 90.00
_cell_formula_units_Z 8
_cell_length_a 7.5615(1)
_cell_length_b 21.1348(4)
_cell_length_c 16.2978(3)
_cell_measurement_reflns_used 9944
_cell_measurement_temperature 100(2)
_cell_measurement_theta_max 71.89
_cell_measurement_theta_min 4.18
_cell_volume 2604.56(8)
_computing_cell_refinement 'APEX 2'
_computing_data_collection 'APEX 2 (Bruker, 2006)'
_computing_data_reduction 'SAINT (Bruker, 2005)'
_computing_molecular_graphics SHELXTL
_computing_publication_material SHELXTL
_computing_structure_refinement SHELXTL
_computing_structure_solution 'SHELXTL (Sheldrick, 2008b)'
_diffrn_ambient_temperature 100(2)
_diffrn_measured_fraction_theta_full 0.992
_diffrn_measured_fraction_theta_max 0.948
_diffrn_measurement_device_type 'Bruker SMART CCD Apex-II area-detector'
_diffrn_measurement_method '\f and \w'
_diffrn_radiation_monochromator graphite
_diffrn_radiation_source 'fine-focus sealed tube'
_diffrn_radiation_type CuK\a
_diffrn_radiation_wavelength 1.54178
_diffrn_reflns_av_R_equivalents 0.027
_diffrn_reflns_av_sigmaI/netI 0.024
_diffrn_reflns_limit_h_max 8
_diffrn_reflns_limit_h_min -8
_diffrn_reflns_limit_k_max 24
_diffrn_reflns_limit_k_min -25
_diffrn_reflns_limit_l_max 19
_diffrn_reflns_limit_l_min -17
_diffrn_reflns_number 25090
_diffrn_reflns_theta_full 67.50
_diffrn_reflns_theta_max 71.97
_diffrn_reflns_theta_min 2.09
_diffrn_standards_decay_% 0
_diffrn_standards_number 0
_exptl_absorpt_coefficient_mu 3.470
_exptl_absorpt_correction_T_max 0.7408
_exptl_absorpt_correction_T_min 0.2432
_exptl_absorpt_correction_type numerical
_exptl_absorpt_process_details 'SADABS (Sheldrick, 2008a)'
_exptl_crystal_colour Colourless
_exptl_crystal_density_diffrn 1.318
_exptl_crystal_density_method 'not measured'
_exptl_crystal_description Plate
_exptl_crystal_F_000 1088
_exptl_crystal_size_max 0.50
_exptl_crystal_size_mid 0.34
_exptl_crystal_size_min 0.09
_refine_diff_density_max 0.16
_refine_diff_density_min -0.18
_refine_diff_density_rms 0.04
_refine_ls_abs_structure_details 'Flack (1983), 1962 Friedel pairs'
_refine_ls_abs_structure_Flack 0.036(9)
_refine_ls_extinction_expression Fc^*^=kFc[1+0.001xFc^2^\l^3^/sin(2\q)]^-1/4^
_refine_ls_extinction_method none
_refine_ls_goodness_of_fit_ref 1.06
_refine_ls_hydrogen_treatment constr
_refine_ls_matrix_type full
_refine_ls_number_parameters 349
_refine_ls_number_reflns 4487
_refine_ls_number_restraints 5
_refine_ls_restrained_S_all 1.06
_refine_ls_R_factor_all 0.024
_refine_ls_R_factor_gt 0.023
_refine_ls_shift/su_max 0.00
_refine_ls_shift/su_mean 0.00
_refine_ls_structure_factor_coef Fsqd
_refine_ls_weighting_details 'calc w=1/[\s^2^(Fo^2^)+(0.0366P)^2^+0.1423P] where P=(Fo^2^+2Fc^2^)/3'
_refine_ls_weighting_scheme calc
_refine_ls_wR_factor_gt 0.058
_refine_ls_wR_factor_ref 0.059
_reflns_number_gt 4337
_reflns_number_total 4487
_reflns_threshold_expression I>2\s(I)
_cod_data_source_file ol402824m_si_002.cif
_cod_data_source_block Th-C5-Th
_cod_depositor_comments
;
The following automatic conversions were performed:

'_symmetry_cell_setting' value 'Orthorhombic' changed to
'orthorhombic' according to
/home/saulius/struct/CIF-dictionaries/cif_core.dic dictionary named
'cif_core.dic' version 2.4.2 from 2011-04-26.

Automatic conversion script
Id: cif_fix_values 1891 2012-01-12 08:04:46Z andrius 
;
_cod_database_code 1513133

loop_
_symmetry_equiv_pos_as_xyz
'x, y, z'
'-x, -y, z+1/2'
'x+1/2, -y, z'
'-x+1/2, y, z+1/2'

loop_
_atom_site_label
_atom_site_type_symbol
_atom_site_fract_x
_atom_site_fract_y
_atom_site_fract_z
_atom_site_U_iso_or_equiv
_atom_site_adp_type
_atom_site_occupancy
_atom_site_symmetry_multiplicity
_atom_site_calc_flag
_atom_site_refinement_flags
_atom_site_disorder_assembly
_atom_site_disorder_group
S1 S -0.40005(5) 0.140164(18) 0.70592(3) 0.02515(10) Uani 1 1 d . . .
S2 S 0.38950(19) 0.11730(9) 0.43408(11) 0.0260(3) Uani 0.570(3) 1 d P A 1
C13A C 0.2225(19) 0.2041(5) 0.3581(8) 0.050(5) Uani 0.570(3) 1 d PD A 1
H13A H 0.1355 0.2337 0.3412 0.060 Uiso 0.570(3) 1 calc PRD A 1
C13 C 0.3753(17) 0.1242(6) 0.4254(9) 0.075(6) Uani 0.430(3) 1 d PD A 2
H13 H 0.4045 0.0910 0.4624 0.090 Uiso 0.430(3) 1 calc PRD A 2
S2A S 0.2244(5) 0.20991(17) 0.3479(2) 0.0234(5) Uani 0.430(3) 1 d P A 2
S3 S 0.89147(5) 0.367571(19) 1.01569(3) 0.02422(10) Uani 1 1 d . . .
S4 S 0.1330(6) 0.3809(3) 0.7267(3) 0.0213(6) Uani 0.378(3) 1 d P B 1
C13C C 0.307(2) 0.2990(6) 0.6550(10) 0.078(7) Uani 0.378(3) 1 d PD B 1
H13C H 0.3995 0.2724 0.6364 0.093 Uiso 0.378(3) 1 calc PRD B 1
C13B C 0.1510(15) 0.3744(6) 0.7241(8) 0.038(4) Uani 0.622(3) 1 d PD B 2
H13B H 0.1182 0.4070 0.7612 0.045 Uiso 0.622(3) 1 calc PRD B 2
S4A S 0.31467(18) 0.28778(8) 0.64801(7) 0.0226(3) Uani 0.622(3) 1 d P B 2
C1 C 0.0280(2) 0.10782(7) 0.54762(9) 0.0201(3) Uani 1 1 d . . .
C2 C -0.1499(2) 0.12826(7) 0.58302(10) 0.0215(3) Uani 1 1 d . . .
C3 C -0.2133(2) 0.17715(8) 0.53876(10) 0.0266(3) Uani 1 1 d . . .
H3 H -0.3233 0.1976 0.5482 0.032 Uiso 1 1 calc R . .
C4 C -0.0898(2) 0.19388(7) 0.47498(10) 0.0258(3) Uani 1 1 d . . .
H4 H -0.1071 0.2267 0.4360 0.031 Uiso 1 1 calc R . .
C5 C 0.0546(2) 0.15600(7) 0.47873(9) 0.0208(3) Uani 1 1 d . A .
C6 C 0.1734(2) 0.11228(7) 0.61321(10) 0.0218(3) Uani 1 1 d . . .
H6A H 0.1825 0.1560 0.6327 0.033 Uiso 1 1 calc R . .
H6B H 0.2867 0.0992 0.5895 0.033 Uiso 1 1 calc R . .
H6C H 0.1438 0.0845 0.6593 0.033 Uiso 1 1 calc R . .
C7 C 0.0164(2) 0.04062(7) 0.51064(10) 0.0239(3) Uani 1 1 d . . .
H7A H -0.0029 0.0098 0.5547 0.036 Uiso 1 1 calc R . .
H7B H 0.1271 0.0307 0.4821 0.036 Uiso 1 1 calc R . .
H7C H -0.0822 0.0387 0.4717 0.036 Uiso 1 1 calc R . .
C8 C -0.23093(19) 0.10005(7) 0.65530(9) 0.0211(3) Uani 1 1 d . . .
C9 C -0.1957(2) 0.04449(7) 0.69529(10) 0.0239(3) Uani 1 1 d . . .
H9 H -0.1068 0.0156 0.6781 0.029 Uiso 1 1 calc R . .
C10 C -0.3055(2) 0.03410(7) 0.76530(10) 0.0268(3) Uani 1 1 d . . .
H10 H -0.2974 -0.0023 0.7993 0.032 Uiso 1 1 calc R . .
C11 C -0.4221(2) 0.08154(8) 0.77808(10) 0.0267(3) Uani 1 1 d . . .
H11 H -0.5057 0.0823 0.8216 0.032 Uiso 1 1 calc R . .
C12 C 0.2079(2) 0.16001(7) 0.42569(9) 0.0226(3) Uani 1 1 d . . .
C14 C 0.4925(3) 0.14800(10) 0.35784(12) 0.0430(5) Uani 1 1 d . . .
H14 H 0.6072 0.1345 0.3417 0.052 Uiso 1 1 calc R A 1
C15 C 0.4051(3) 0.19390(10) 0.31876(12) 0.0474(5) Uani 1 1 d . A .
H15 H 0.4495 0.2170 0.2732 0.057 Uiso 1 1 calc R C 1
C1A C 0.47578(19) 0.39554(6) 0.85052(9) 0.0184(3) Uani 1 1 d . . .
C2A C 0.6560(2) 0.37952(7) 0.88765(10) 0.0195(3) Uani 1 1 d . . .
C3A C 0.7349(2) 0.33467(7) 0.84129(9) 0.0231(3) Uani 1 1 d . . .
H3A H 0.8494 0.3177 0.8511 0.028 Uiso 1 1 calc R . .
C4A C 0.6204(2) 0.31635(7) 0.77506(9) 0.0232(3) Uani 1 1 d . . .
H4A H 0.6486 0.2857 0.7344 0.028 Uiso 1 1 calc R . .
C5A C 0.4665(2) 0.34907(6) 0.77889(9) 0.0194(3) Uani 1 1 d . B .
C6A C 0.3276(2) 0.38415(7) 0.91361(9) 0.0229(3) Uani 1 1 d . . .
H6A1 H 0.2133 0.3952 0.8892 0.034 Uiso 1 1 calc R . .
H6A2 H 0.3484 0.4105 0.9621 0.034 Uiso 1 1 calc R . .
H6A3 H 0.3269 0.3395 0.9297 0.034 Uiso 1 1 calc R . .
C7A C 0.4740(2) 0.46401(6) 0.81742(9) 0.0214(3) Uani 1 1 d . . .
H7A1 H 0.5759 0.4704 0.7812 0.032 Uiso 1 1 calc R . .
H7A2 H 0.4804 0.4938 0.8634 0.032 Uiso 1 1 calc R . .
H7A3 H 0.3646 0.4713 0.7866 0.032 Uiso 1 1 calc R . .
C8A C 0.72430(18) 0.40694(7) 0.96271(9) 0.0203(3) Uani 1 1 d . . .
C9A C 0.6764(2) 0.46100(7) 1.00448(9) 0.0224(3) Uani 1 1 d . . .
H9A H 0.5859 0.4889 0.9866 0.027 Uiso 1 1 calc R . .
C10A C 0.7775(2) 0.47057(8) 1.07762(10) 0.0272(3) Uani 1 1 d . . .
H10A H 0.7620 0.5058 1.1131 0.033 Uiso 1 1 calc R . .
C11A C 0.8971(2) 0.42440(8) 1.09096(10) 0.0273(4) Uani 1 1 d . . .
H11A H 0.9752 0.4234 1.1366 0.033 Uiso 1 1 calc R . .
C12A C 0.3167(2) 0.34184(7) 0.72421(9) 0.0215(3) Uani 1 1 d . . .
C14A C 0.0368(3) 0.34933(10) 0.65623(14) 0.0430(5) Uani 1 1 d . . .
H14A H -0.0795 0.3618 0.6412 0.052 Uiso 1 1 calc R B 1
C15A C 0.1208(3) 0.30359(10) 0.61608(12) 0.0503(6) Uani 1 1 d . B .
H15A H 0.0756 0.2787 0.5723 0.060 Uiso 1 1 calc R D 1

loop_
_atom_site_aniso_label
_atom_site_aniso_U_11
_atom_site_aniso_U_22
_atom_site_aniso_U_33
_atom_site_aniso_U_23
_atom_site_aniso_U_13
_atom_site_aniso_U_12
S1 0.0220(2) 0.0256(2) 0.0278(2) -0.00507(15) -0.00064(15) 0.00369(15)
S2 0.0235(5) 0.0277(6) 0.0267(6) 0.0094(4) 0.0075(4) 0.0093(4)
C13A 0.036(5) 0.053(7) 0.062(8) -0.011(4) -0.004(4) 0.020(4)
C13 0.129(13) 0.035(5) 0.061(7) 0.012(4) -0.042(6) -0.006(5)
S2A 0.0282(11) 0.0197(8) 0.0223(8) 0.0030(6) -0.0015(6) -0.0019(7)
S3 0.0213(2) 0.02840(19) 0.0230(2) 0.00432(15) -0.00172(15) 0.00139(15)
S4 0.0172(10) 0.0252(12) 0.0214(12) -0.0019(8) -0.0070(7) 0.0020(8)
C13C 0.087(9) 0.038(7) 0.108(13) 0.018(6) 0.041(7) 0.033(5)
C13B 0.052(7) 0.025(4) 0.036(4) 0.002(3) 0.010(3) -0.007(4)
S4A 0.0278(5) 0.0197(5) 0.0203(4) -0.0019(3) -0.0015(3) -0.0029(4)
C1 0.0208(8) 0.0192(7) 0.0203(8) -0.0019(6) -0.0030(6) 0.0001(6)
C2 0.0207(8) 0.0210(7) 0.0229(8) -0.0047(6) -0.0055(6) -0.0004(6)
C3 0.0226(9) 0.0271(8) 0.0300(9) -0.0022(6) -0.0045(6) 0.0056(6)
C4 0.0314(9) 0.0234(8) 0.0227(8) 0.0018(6) -0.0067(6) 0.0025(6)
C5 0.0259(8) 0.0176(7) 0.0188(7) -0.0019(6) -0.0078(6) -0.0031(6)
C6 0.0222(8) 0.0213(7) 0.0219(8) 0.0004(6) -0.0038(6) 0.0007(6)
C7 0.0285(8) 0.0189(7) 0.0243(8) -0.0047(6) 0.0001(6) -0.0024(6)
C8 0.0178(7) 0.0218(7) 0.0236(8) -0.0074(6) -0.0023(6) 0.0011(6)
C9 0.0259(9) 0.0217(7) 0.0241(8) -0.0045(6) 0.0017(6) -0.0007(6)
C10 0.0301(9) 0.0237(7) 0.0267(9) -0.0013(6) 0.0011(6) -0.0037(7)
C11 0.0231(8) 0.0312(9) 0.0259(9) -0.0058(7) 0.0015(6) -0.0057(7)
C12 0.0290(9) 0.0193(7) 0.0196(8) -0.0030(6) -0.0049(6) -0.0027(7)
C14 0.0272(10) 0.0611(13) 0.0406(12) -0.0200(10) 0.0042(8) -0.0006(9)
C15 0.0721(15) 0.0477(11) 0.0223(10) 0.0031(8) -0.0032(9) -0.0331(11)
C1A 0.0184(8) 0.0192(7) 0.0177(7) 0.0004(5) 0.0005(6) -0.0014(6)
C2A 0.0185(8) 0.0211(8) 0.0189(8) 0.0029(6) 0.0020(6) -0.0016(6)
C3A 0.0206(7) 0.0231(7) 0.0257(8) 0.0026(6) 0.0027(6) 0.0013(6)
C4A 0.0269(8) 0.0202(7) 0.0225(9) -0.0021(6) 0.0040(6) -0.0003(6)
C5A 0.0250(8) 0.0161(7) 0.0171(7) 0.0015(5) 0.0034(6) -0.0042(6)
C6A 0.0204(8) 0.0280(8) 0.0204(8) 0.0000(6) 0.0031(6) -0.0015(6)
C7A 0.0255(8) 0.0177(7) 0.0208(8) -0.0001(6) -0.0018(6) -0.0006(6)
C8A 0.0163(7) 0.0249(7) 0.0196(8) 0.0061(6) 0.0006(5) -0.0021(6)
C9A 0.0245(8) 0.0250(7) 0.0176(8) 0.0017(6) -0.0031(6) -0.0026(6)
C10A 0.0311(9) 0.0296(8) 0.0210(8) -0.0012(6) -0.0013(6) -0.0039(7)
C11A 0.0266(9) 0.0347(9) 0.0205(9) 0.0052(7) -0.0026(6) -0.0061(7)
C12A 0.0276(9) 0.0184(7) 0.0184(8) 0.0025(6) 0.0002(6) -0.0070(6)
C14A 0.0270(10) 0.0457(11) 0.0564(13) 0.0256(10) -0.0155(9) -0.0106(8)
C15A 0.0887(18) 0.0397(11) 0.0226(10) 0.0062(8) -0.0121(10) -0.0356(11)

loop_
_atom_type_symbol
_atom_type_description
_atom_type_scat_dispersion_real
_atom_type_scat_dispersion_imag
_atom_type_scat_source
C C 0.0181 0.0091 'International Tables Vol C Tables 4.2.6.8 and 6.1.1.4'
H H 0.0000 0.0000 'International Tables Vol C Tables 4.2.6.8 and 6.1.1.4'
S S 0.3331 0.5567 'International Tables Vol C Tables 4.2.6.8 and 6.1.1.4'

loop_
_geom_angle_atom_site_label_1
_geom_angle_atom_site_label_2
_geom_angle_atom_site_label_3
_geom_angle
C11 S1 C8 92.54(7)
C14 S2 C12 96.82(14)
C12 C13A C15 107.2(9)
C12 C13A H13A 126.4
C15 C13A H13A 126.4
C12 C13 C14 109.6(9)
C12 C13 H13 125.2
C14 C13 H13 125.2
C15 S2A C12 99.7(3)
C11A S3 C8A 92.17(7)
C14A S4 C12A 99.7(3)
C12A C13C C15A 109.2(9)
C12A C13C H13C 125.4
C15A C13C H13C 125.4
C12A C13B C14A 109.6(9)
C12A C13B H13B 125.2
C14A C13B H13B 125.2
C15A S4A C12A 96.15(14)
C2 C1 C5 101.83(12)
C2 C1 C6 110.51(12)
C5 C1 C6 112.08(12)
C2 C1 C7 110.97(12)
C5 C1 C7 109.46(12)
C6 C1 C7 111.61(12)
C3 C2 C8 126.68(15)
C3 C2 C1 109.15(14)
C8 C2 C1 124.13(13)
C2 C3 C4 110.10(14)
C2 C3 H3 125.0
C4 C3 H3 125.0
C5 C4 C3 110.14(14)
C5 C4 H4 124.9
C3 C4 H4 124.9
C4 C5 C12 125.68(14)
C4 C5 C1 108.71(14)
C12 C5 C1 125.61(13)
C1 C6 H6A 109.5
C1 C6 H6B 109.5
H6A C6 H6B 109.5
C1 C6 H6C 109.5
H6A C6 H6C 109.5
H6B C6 H6C 109.5
C1 C7 H7A 109.5
C1 C7 H7B 109.5
H7A C7 H7B 109.5
C1 C7 H7C 109.5
H7A C7 H7C 109.5
H7B C7 H7C 109.5
C9 C8 C2 130.90(14)
C9 C8 S1 109.56(11)
C2 C8 S1 119.53(11)
C8 C9 C10 113.53(14)
C8 C9 H9 123.2
C10 C9 H9 123.2
C11 C10 C9 112.85(15)
C11 C10 H10 123.6
C9 C10 H10 123.6
C10 C11 S1 111.51(12)
C10 C11 H11 124.2
S1 C11 H11 124.2
C13A C12 C5 123.6(6)
C13A C12 C13 105.3(8)
C5 C12 C13 131.2(6)
C13A C12 S2 110.6(6)
C5 C12 S2 125.80(13)
C13 C12 S2 5.5(6)
C13A C12 S2A 0.5(6)
C5 C12 S2A 123.70(19)
C13 C12 S2A 105.1(6)
S2 C12 S2A 110.49(19)
C15 C14 C13 107.6(5)
C15 C14 S2 115.03(17)
C13 C14 S2 7.6(5)
C15 C14 H14 122.5
C13 C14 H14 129.9
S2 C14 H14 122.5
C14 C15 S2A 117.9(2)
C14 C15 C13A 110.3(5)
S2A C15 C13A 7.7(6)
C14 C15 H15 124.9
S2A C15 H15 117.2
C13A C15 H15 124.9
C5A C1A C2A 101.60(12)
C5A C1A C6A 112.13(12)
C2A C1A C6A 110.46(12)
C5A C1A C7A 109.57(11)
C2A C1A C7A 110.69(11)
C6A C1A C7A 111.94(12)
C3A C2A C8A 126.53(15)
C3A C2A C1A 109.13(13)
C8A C2A C1A 124.29(13)
C2A C3A C4A 110.06(14)
C2A C3A H3A 125.0
C4A C3A H3A 125.0
C5A C4A C3A 110.20(13)
C5A C4A H4A 124.9
C3A C4A H4A 124.9
C4A C5A C12A 126.09(14)
C4A C5A C1A 108.91(13)
C12A C5A C1A 125.01(13)
C1A C6A H6A1 109.5
C1A C6A H6A2 109.5
H6A1 C6A H6A2 109.5
C1A C6A H6A3 109.5
H6A1 C6A H6A3 109.5
H6A2 C6A H6A3 109.5
C1A C7A H7A1 109.5
C1A C7A H7A2 109.5
H7A1 C7A H7A2 109.5
C1A C7A H7A3 109.5
H7A1 C7A H7A3 109.5
H7A2 C7A H7A3 109.5
C9A C8A C2A 130.91(14)
C9A C8A S3 109.98(11)
C2A C8A S3 119.08(11)
C8A C9A C10A 112.86(14)
C8A C9A H9A 123.6
C10A C9A H9A 123.6
C11A C10A C9A 112.97(15)
C11A C10A H10A 123.5
C9A C10A H10A 123.5
C10A C11A S3 112.00(12)
C10A C11A H11A 124.0
S3 C11A H11A 124.0
C13B C12A C13C 104.6(8)
C13B C12A C5A 129.4(5)
C13C C12A C5A 125.9(6)
C13B C12A S4 2.5(7)
C13C C12A S4 107.0(6)
C5A C12A S4 127.02(18)
C13B C12A S4A 108.5(5)
C13C C12A S4A 4.6(6)
C5A C12A S4A 122.09(12)
S4 C12A S4A 110.89(18)
C15A C14A C13B 110.2(5)
C15A C14A S4 117.7(3)
C13B C14A S4 7.5(7)
C15A C14A H14A 121.2
C13B C14A H14A 128.6
S4 C14A H14A 121.2
C14A C15A C13C 106.1(6)
C14A C15A S4A 115.59(17)
C13C C15A S4A 9.8(6)
C14A C15A H15A 126.9
C13C C15A H15A 126.9
S4A C15A H15A 117.4

loop_
_geom_bond_atom_site_label_1
_geom_bond_atom_site_label_2
_geom_bond_distance
S1 C11 1.7164(17)
S1 C8 1.7421(15)
S2 C14 1.604(3)
S2 C12 1.649(2)
C13A C12 1.446(12)
C13A C15 1.538(15)
C13A H13A 0.9500
C13 C12 1.475(13)
C13 C14 1.501(14)
C13 H13 0.9500
S2A C15 1.486(5)
S2A C12 1.654(4)
S3 C11A 1.7173(17)
S3 C8A 1.7423(15)
S4 C14A 1.515(4)
S4 C12A 1.617(6)
C13C C12A 1.448(15)
C13C C15A 1.544(15)
C13C H13C 0.9500
C13B C12A 1.430(12)
C13B C14A 1.500(12)
C13B H13B 0.9500
S4A C15A 1.591(3)
S4A C12A 1.688(2)
C1 C2 1.526(2)
C1 C5 1.529(2)
C1 C6 1.537(2)
C1 C7 1.5452(18)
C2 C3 1.348(2)
C2 C8 1.456(2)
C3 C4 1.441(2)
C3 H3 0.9500
C4 C5 1.355(2)
C4 H4 0.9500
C5 C12 1.449(2)
C6 H6A 0.9800
C6 H6B 0.9800
C6 H6C 0.9800
C7 H7A 0.9800
C7 H7B 0.9800
C7 H7C 0.9800
C8 C9 1.369(2)
C9 C10 1.428(2)
C9 H9 0.9500
C10 C11 1.351(2)
C10 H10 0.9500
C11 H11 0.9500
C14 C15 1.335(3)
C14 H14 0.9500
C15 H15 0.9500
C1A C5A 1.5272(19)
C1A C2A 1.529(2)
C1A C6A 1.539(2)
C1A C7A 1.5445(19)
C2A C3A 1.351(2)
C2A C8A 1.449(2)
C3A C4A 1.437(2)
C3A H3A 0.9500
C4A C5A 1.355(2)
C4A H4A 0.9500
C5A C12A 1.449(2)
C6A H6A1 0.9800
C6A H6A2 0.9800
C6A H6A3 0.9800
C7A H7A1 0.9800
C7A H7A2 0.9800
C7A H7A3 0.9800
C8A C9A 1.378(2)
C9A C10A 1.430(2)
C9A H9A 0.9500
C10A C11A 1.348(2)
C10A H10A 0.9500
C11A H11A 0.9500
C14A C15A 1.329(3)
C14A H14A 0.9500
C15A H15A 0.9500

loop_
_geom_torsion_atom_site_label_1
_geom_torsion_atom_site_label_2
_geom_torsion_atom_site_label_3
_geom_torsion_atom_site_label_4
_geom_torsion
C5 C1 C2 C3 2.45(16)
C6 C1 C2 C3 121.68(14)
C7 C1 C2 C3 -113.96(14)
C5 C1 C2 C8 -175.26(13)
C6 C1 C2 C8 -56.03(18)
C7 C1 C2 C8 68.33(18)
C8 C2 C3 C4 176.35(14)
C1 C2 C3 C4 -1.28(18)
C2 C3 C4 C5 -0.63(19)
C3 C4 C5 C12 -178.37(14)
C3 C4 C5 C1 2.25(17)
C2 C1 C5 C4 -2.81(15)
C6 C1 C5 C4 -120.93(14)
C7 C1 C5 C4 114.68(14)
C2 C1 C5 C12 177.80(13)
C6 C1 C5 C12 59.69(19)
C7 C1 C5 C12 -64.70(18)
C3 C2 C8 C9 166.75(16)
C1 C2 C8 C9 -15.9(2)
C3 C2 C8 S1 -14.7(2)
C1 C2 C8 S1 162.62(11)
C11 S1 C8 C9 -0.86(12)
C11 S1 C8 C2 -179.70(12)
C2 C8 C9 C10 179.41(14)
S1 C8 C9 C10 0.74(16)
C8 C9 C10 C11 -0.2(2)
C9 C10 C11 S1 -0.48(17)
C8 S1 C11 C10 0.77(13)
C15 C13A C12 C5 179.1(3)
C15 C13A C12 C13 -0.9(10)
C15 C13A C12 S2 0.3(8)
C15 C13A C12 S2A -75(93)
C4 C5 C12 C13A -3.1(6)
C1 C5 C12 C13A 176.2(6)
C4 C5 C12 C13 176.9(7)
C1 C5 C12 C13 -3.8(7)
C4 C5 C12 S2 175.51(15)
C1 C5 C12 S2 -5.2(2)
C4 C5 C12 S2A -3.6(3)
C1 C5 C12 S2A 175.64(17)
C14 C13 C12 C13A 1.1(10)
C14 C13 C12 C5 -178.9(3)
C14 C13 C12 S2 -167(7)
C14 C13 C12 S2A 1.5(9)
C14 S2 C12 C13A -0.7(5)
C14 S2 C12 C5 -179.51(14)
C14 S2 C12 C13 11(6)
C14 S2 C12 S2A -0.26(18)
C15 S2A C12 C13A 105(93)
C15 S2A C12 C5 178.78(15)
C15 S2A C12 C13 -1.6(5)
C15 S2A C12 S2 -0.5(2)
C12 C13 C14 C15 -0.8(9)
C12 C13 C14 S2 171(5)
C12 S2 C14 C15 1.09(19)
C12 S2 C14 C13 -8(4)
C13 C14 C15 S2A -0.4(6)
S2 C14 C15 S2A -1.7(3)
C13 C14 C15 C13A 0.2(7)
S2 C14 C15 C13A -1.1(5)
C12 S2A C15 C14 1.3(3)
C12 S2A C15 C13A -3(4)
C12 C13A C15 C14 0.5(8)
C12 C13A C15 S2A 176(5)
C5A C1A C2A C3A 2.97(15)
C6A C1A C2A C3A 122.12(13)
C7A C1A C2A C3A -113.33(14)
C5A C1A C2A C8A -174.61(13)
C6A C1A C2A C8A -55.46(18)
C7A C1A C2A C8A 69.09(17)
C8A C2A C3A C4A 175.77(14)
C1A C2A C3A C4A -1.74(17)
C2A C3A C4A C5A -0.44(18)
C3A C4A C5A C12A -177.76(13)
C3A C4A C5A C1A 2.43(16)
C2A C1A C5A C4A -3.23(14)
C6A C1A C5A C4A -121.18(14)
C7A C1A C5A C4A 113.88(13)
C2A C1A C5A C12A 176.96(13)
C6A C1A C5A C12A 59.00(17)
C7A C1A C5A C12A -65.93(17)
C3A C2A C8A C9A 164.06(16)
C1A C2A C8A C9A -18.8(2)
C3A C2A C8A S3 -18.0(2)
C1A C2A C8A S3 159.12(11)
C11A S3 C8A C9A -1.08(12)
C11A S3 C8A C2A -179.39(12)
C2A C8A C9A C10A 179.24(14)
S3 C8A C9A C10A 1.19(16)
C8A C9A C10A C11A -0.7(2)
C9A C10A C11A S3 -0.14(18)
C8A S3 C11A C10A 0.70(13)
C14A C13B C12A C13C 2.3(10)
C14A C13B C12A C5A -178.8(3)
C14A C13B C12A S4 167(17)
C14A C13B C12A S4A -0.5(8)
C15A C13C C12A C13B -4.1(11)
C15A C13C C12A C5A 177.0(4)
C15A C13C C12A S4 -4.7(10)
C15A C13C C12A S4A 142(9)
C4A C5A C12A C13B -179.8(6)
C1A C5A C12A C13B -0.1(7)
C4A C5A C12A C13C -1.1(8)
C1A C5A C12A C13C 178.7(7)
C4A C5A C12A S4 -179.1(2)
C1A C5A C12A S4 0.7(3)
C4A C5A C12A S4A 2.0(2)
C1A C5A C12A S4A -178.17(12)
C14A S4 C12A C13B -12(16)
C14A S4 C12A C13C 3.2(7)
C14A S4 C12A C5A -178.57(16)
C14A S4 C12A S4A 0.4(3)
C15A S4A C12A C13B 0.2(5)
C15A S4A C12A C13C -35(8)
C15A S4A C12A C5A 178.66(13)
C15A S4A C12A S4 -0.4(2)
C12A C13B C14A C15A 0.7(9)
C12A C13B C14A S4 -175(6)
C12A S4 C14A C15A -0.3(3)
C12A S4 C14A C13B 4(5)
C13B C14A C15A C13C -3.1(8)
S4 C14A C15A C13C -2.5(6)
C13B C14A C15A S4A -0.5(5)
S4 C14A C15A S4A 0.0(3)
C12A C13C C15A C14A 4.6(10)
C12A C13C C15A S4A -162(4)
C12A S4A C15A C14A 0.22(18)
C12A S4A C15A C13C 15(4)
